data_1569717
loop_
_publ_author_name
'Yang, Bo'
'Yan, Suqiong'
'Li, Chengbo'
'Ma, Hui'
'Feng, Fanda'
'Zhang, Yuan'
'Huang, Wei'

_publ_section_title
;
 Mn(iii)-mediated C-P bond activation of diphosphines: toward a highly
 emissive phosphahelicene cation scaffold and modulated circularly
 polarized luminescence.
;
_journal_issue 38
_journal_name_full 'Chemical science'
_journal_page_first 10446
_journal_page_last 10457
_journal_paper_doi 10.1039/d3sc03201a
_journal_volume 14
_journal_year 2023
_chemical_formula_sum 'C35 H28 Cl3 P'
_chemical_formula_weight 585.89
_space_group_crystal_system orthorhombic
_space_group_IT_number 19
_space_group_name_Hall 'P 2ac 2ab'
_space_group_name_H-M_alt 'P 21 21 21'
_atom_sites_solution_hydrogens geom
_audit_creation_method SHELXL-2014/7
_audit_update_record
;
2022-12-09 deposited with the CCDC.	2023-08-11 downloaded from the CCDC.
;
_cell_angle_alpha 90
_cell_angle_beta 90
_cell_angle_gamma 90
_cell_formula_units_Z 4
_cell_length_a 12.230(2)
_cell_length_b 12.471(3)
_cell_length_c 19.360(5)
_cell_measurement_reflns_used 5601
_cell_measurement_temperature 193(2)
_cell_measurement_theta_max 55.036
_cell_measurement_theta_min 4.653
_cell_volume 2952.8(11)
_computing_structure_refinement 'SHELXL-2014/7 (Sheldrick, 2014)'
_diffrn_ambient_temperature 193(2)
_diffrn_measured_fraction_theta_full 0.997
_diffrn_measured_fraction_theta_max 0.997
_diffrn_measurement_device_type 'BRUKER Smart Apex CCD area detector'
_diffrn_measurement_method '\f and \w scans'
_diffrn_radiation_type MoK\a
_diffrn_radiation_wavelength 0.71073
_diffrn_reflns_av_R_equivalents 0.0804
_diffrn_reflns_av_unetI/netI 0.0880
_diffrn_reflns_Laue_measured_fraction_full 0.997
_diffrn_reflns_Laue_measured_fraction_max 0.997
_diffrn_reflns_limit_h_max 14
_diffrn_reflns_limit_h_min -14
_diffrn_reflns_limit_k_max 11
_diffrn_reflns_limit_k_min -14
_diffrn_reflns_limit_l_max 22
_diffrn_reflns_limit_l_min -22
_diffrn_reflns_number 20197
_diffrn_reflns_point_group_measured_fraction_full 0.995
_diffrn_reflns_point_group_measured_fraction_max 0.995
_diffrn_reflns_theta_full 24.998
_diffrn_reflns_theta_max 24.998
_diffrn_reflns_theta_min 1.970
_diffrn_source 'in air'
_exptl_absorpt_coefficient_mu 0.388
_exptl_crystal_colour green
_exptl_crystal_density_diffrn 1.318
_exptl_crystal_description plate
_exptl_crystal_F_000 1216
_exptl_crystal_preparation Luminescent
_exptl_crystal_size_max 0.200
_exptl_crystal_size_mid 0.200
_exptl_crystal_size_min 0.080
_refine_diff_density_max 0.650
_refine_diff_density_min -0.561
_refine_diff_density_rms 0.071
_refine_ls_abs_structure_details
;
 Flack x determined using 1118 quotients [(I+)-(I-)]/[(I+)+(I-)]
 (Parsons, Flack and Wagner, Acta Cryst. B69 (2013) 249-259).
;
_refine_ls_abs_structure_Flack 0.05(5)
_refine_ls_extinction_method none
_refine_ls_goodness_of_fit_ref 1.074
_refine_ls_hydrogen_treatment constr
_refine_ls_matrix_type full
_refine_ls_number_parameters 354
_refine_ls_number_reflns 5172
_refine_ls_number_restraints 0
_refine_ls_restrained_S_all 1.074
_refine_ls_R_factor_all 0.1147
_refine_ls_R_factor_gt 0.0850
_refine_ls_shift/su_max 0.000
_refine_ls_shift/su_mean 0.000
_refine_ls_structure_factor_coef Fsqd
_refine_ls_weighting_details 'w=1/[\s^2^(Fo^2^)+(0.0905P)^2^+3.1252P] where P=(Fo^2^+2Fc^2^)/3'
_refine_ls_weighting_scheme calc
_refine_ls_wR_factor_gt 0.1952
_refine_ls_wR_factor_ref 0.2110
_reflns_Friedel_coverage 0.766
_reflns_Friedel_fraction_full 0.992
_reflns_Friedel_fraction_max 0.992
_reflns_number_gt 3836
_reflns_number_total 5172
_reflns_threshold_expression 'I > 2\s(I)'
_cod_data_source_file d3sc03201a2.cif
_cod_data_source_block 20211220YBRH3CL_0m
_cod_depositor_comments 'Adding full bibliography for 1569716--1569732.cif.'
_cod_original_cell_volume 2952.9(11)
_cod_database_code 1569717
_shelx_shelxl_version_number 2014/7
_shelx_space_group_comment
;
The symmetry employed for this shelxl refinement is uniquely defined
by the following loop, which should always be used as a source of
symmetry information in preference to the above space-group names.
They are only intended as comments.
;
_shelx_estimated_absorpt_t_min 0.962
_shelx_estimated_absorpt_t_max 0.970

loop_
_space_group_symop_operation_xyz
'x, y, z'
'-x+1/2, -y, z+1/2'
'-x, y+1/2, -z+1/2'
'x+1/2, -y+1/2, -z'

loop_
_atom_site_label
_atom_site_type_symbol
_atom_site_fract_x
_atom_site_fract_y
_atom_site_fract_z
_atom_site_U_iso_or_equiv
_atom_site_adp_type
_atom_site_occupancy
_atom_site_site_symmetry_order
_atom_site_calc_flag
_atom_site_refinement_flags_posn
_atom_site_refinement_flags_adp
_atom_site_refinement_flags_occupancy
_atom_site_disorder_assembly
_atom_site_disorder_group
C1 C 0.6713(7) 0.1652(7) 0.8945(5) 0.038(2) Uani 1 1 d . . . . .
C2 C 0.6980(6) 0.0904(6) 0.9468(4) 0.0337(19) Uani 1 1 d . . . . .
C3 C 0.7980(6) 0.0322(6) 0.9373(4) 0.0346(19) Uani 1 1 d . . . . .
C4 C 0.8537(6) -0.0211(7) 0.9910(5) 0.042(2) Uani 1 1 d . . . . .
H4 H 0.8226 -0.0211 1.0360 0.050 Uiso 1 1 calc R U . . .
C5 C 0.9498(7) -0.0721(7) 0.9807(6) 0.050(3) Uani 1 1 d . . . . .
H5 H 0.9859 -0.1074 1.0177 0.060 Uiso 1 1 calc R U . . .
C6 C 0.9959(8) -0.0720(8) 0.9134(6) 0.057(3) Uani 1 1 d . . . . .
H6 H 1.0622 -0.1096 0.9052 0.069 Uiso 1 1 calc R U . . .
C7 C 0.9477(7) -0.0199(8) 0.8617(6) 0.054(3) Uani 1 1 d . . . . .
H7 H 0.9797 -0.0213 0.8170 0.065 Uiso 1 1 calc R U . . .
C8 C 0.8497(7) 0.0373(7) 0.8726(5) 0.043(2) Uani 1 1 d . . . . .
C9 C 0.8098(8) 0.1057(8) 0.8207(5) 0.053(3) Uani 1 1 d . . . . .
H9 H 0.8422 0.1038 0.7761 0.063 Uiso 1 1 calc R U . . .
C10 C 0.7259(7) 0.1744(8) 0.8329(4) 0.043(2) Uani 1 1 d . . . . .
H10 H 0.7056 0.2272 0.7999 0.052 Uiso 1 1 calc R U . . .
C11 C 0.6185(6) 0.0926(6) 1.0060(4) 0.0301(18) Uani 1 1 d . . . . .
C12 C 0.5546(6) 0.1844(6) 1.0070(4) 0.0315(18) Uani 1 1 d . . . . .
C13 C 0.4771(6) 0.2065(7) 1.0580(4) 0.037(2) Uani 1 1 d . . . . .
H13 H 0.4352 0.2705 1.0564 0.044 Uiso 1 1 calc R U . . .
C14 C 0.4625(7) 0.1342(7) 1.1104(5) 0.044(2) Uani 1 1 d . . . . .
H14 H 0.4147 0.1503 1.1476 0.053 Uiso 1 1 calc R U . . .
C15 C 0.5198(6) 0.0344(7) 1.1087(4) 0.037(2) Uani 1 1 d . . . . .
C16 C 0.4991(7) -0.0453(8) 1.1602(5) 0.045(2) Uani 1 1 d . . . . .
H16 H 0.4493 -0.0308 1.1967 0.054 Uiso 1 1 calc R U . . .
C17 C 0.5512(8) -0.1431(8) 1.1570(5) 0.050(3) Uani 1 1 d . . . . .
H17 H 0.5407 -0.1941 1.1928 0.060 Uiso 1 1 calc R U . . .
C18 C 0.6188(7) -0.1672(8) 1.1017(5) 0.047(2) Uani 1 1 d . . . . .
H18 H 0.6523 -0.2358 1.0992 0.056 Uiso 1 1 calc R U . . .
C19 C 0.6379(6) -0.0954(7) 1.0517(5) 0.038(2) Uani 1 1 d . . . . .
H19 H 0.6810 -0.1157 1.0131 0.046 Uiso 1 1 calc R U . . .
C20 C 0.5952(6) 0.0103(7) 1.0550(4) 0.0324(19) Uani 1 1 d . . . . .
C21 C 0.4543(6) 0.2681(7) 0.8799(4) 0.038(2) Uani 1 1 d . . . . .
C22 C 0.4070(8) 0.1756(8) 0.8578(5) 0.051(2) Uani 1 1 d . . . . .
H22 H 0.4395 0.1088 0.8695 0.062 Uiso 1 1 calc R U . . .
C23 C 0.3121(8) 0.1770(9) 0.8187(5) 0.054(3) Uani 1 1 d . . . . .
H23 H 0.2808 0.1118 0.8028 0.065 Uiso 1 1 calc R U . . .
C24 C 0.2642(7) 0.2725(9) 0.8031(5) 0.054(3) Uani 1 1 d . . . . .
C25 C 0.3113(9) 0.3667(9) 0.8252(5) 0.061(3) Uani 1 1 d . . . . .
H25 H 0.2781 0.4332 0.8137 0.073 Uiso 1 1 calc R U . . .
C26 C 0.4056(7) 0.3656(7) 0.8638(5) 0.045(2) Uani 1 1 d . . . . .
H26 H 0.4373 0.4309 0.8792 0.054 Uiso 1 1 calc R U . . .
C27 C 0.1603(9) 0.2768(11) 0.7588(6) 0.084(4) Uani 1 1 d . . . . .
H27A H 0.1159 0.2128 0.7676 0.126 Uiso 1 1 calc R U . . .
H27B H 0.1805 0.2793 0.7099 0.126 Uiso 1 1 calc R U . . .
H27C H 0.1182 0.3410 0.7707 0.126 Uiso 1 1 calc R U . . .
C28 C 0.6440(6) 0.3826(7) 0.9421(4) 0.036(2) Uani 1 1 d . . . . .
C29 C 0.6825(7) 0.4092(7) 1.0082(5) 0.044(2) Uani 1 1 d . . . . .
H29 H 0.6683 0.3635 1.0465 0.053 Uiso 1 1 calc R U . . .
C30 C 0.7410(6) 0.5024(8) 1.0169(5) 0.046(2) Uani 1 1 d . . . . .
H30 H 0.7694 0.5189 1.0613 0.055 Uiso 1 1 calc R U . . .
C31 C 0.7601(6) 0.5730(7) 0.9628(5) 0.043(2) Uani 1 1 d . . . . .
C32 C 0.7223(7) 0.5431(7) 0.8980(5) 0.047(2) Uani 1 1 d . . . . .
H32 H 0.7364 0.5888 0.8597 0.056 Uiso 1 1 calc R U . . .
C33 C 0.6656(7) 0.4504(7) 0.8874(5) 0.041(2) Uani 1 1 d . . . . .
H33 H 0.6408 0.4325 0.8423 0.049 Uiso 1 1 calc R U . . .
C34 C 0.8212(8) 0.6759(9) 0.9736(6) 0.066(3) Uani 1 1 d . . . . .
H34A H 0.8998 0.6628 0.9691 0.099 Uiso 1 1 calc R U . . .
H34B H 0.8054 0.7038 1.0199 0.099 Uiso 1 1 calc R U . . .
H34C H 0.7981 0.7285 0.9389 0.099 Uiso 1 1 calc R U . . .
C35 C 0.4726(13) 0.7960(13) 0.8159(8) 0.111(5) Uani 1 1 d . . . . .
H35A H 0.4042 0.8374 0.8103 0.133 Uiso 1 1 calc R U . . .
H35B H 0.5096 0.7947 0.7704 0.133 Uiso 1 1 calc R U . . .
Cl1 Cl 0.4397(7) 0.6713(6) 0.8365(4) 0.201(3) Uani 1 1 d . . . . .
Cl2 Cl 0.5523(6) 0.8614(6) 0.8709(4) 0.214(3) Uani 1 1 d . . . . .
Cl3 Cl 0.2120(2) 0.8987(2) 0.78360(13) 0.0565(7) Uani 1 1 d . . . . .
P1 P 0.57695(17) 0.25886(17) 0.92983(11) 0.0331(5) Uani 1 1 d . . . . .

loop_
_atom_site_aniso_label
_atom_site_aniso_U_11
_atom_site_aniso_U_22
_atom_site_aniso_U_33
_atom_site_aniso_U_23
_atom_site_aniso_U_13
_atom_site_aniso_U_12
C1 0.038(5) 0.037(5) 0.039(5) 0.004(4) 0.006(4) -0.001(4)
C2 0.030(4) 0.033(4) 0.038(5) -0.010(4) 0.001(4) -0.004(4)
C3 0.034(4) 0.028(4) 0.041(5) -0.007(4) 0.005(4) -0.006(4)
C4 0.029(4) 0.037(5) 0.059(6) -0.010(5) 0.004(4) -0.009(4)
C5 0.034(5) 0.038(5) 0.077(7) -0.009(5) -0.005(5) 0.000(4)
C6 0.032(5) 0.049(6) 0.091(9) -0.033(6) 0.004(5) 0.001(5)
C7 0.035(5) 0.056(6) 0.072(7) -0.018(6) 0.020(5) -0.004(5)
C8 0.039(5) 0.042(5) 0.048(6) -0.014(5) 0.016(4) -0.008(4)
C9 0.056(6) 0.062(6) 0.041(5) -0.004(5) 0.022(5) -0.016(6)
C10 0.050(5) 0.048(5) 0.032(5) 0.002(4) 0.018(4) 0.004(5)
C11 0.030(4) 0.034(4) 0.027(4) -0.001(4) 0.000(3) -0.007(4)
C12 0.028(4) 0.035(4) 0.031(4) 0.000(4) -0.002(3) -0.002(4)
C13 0.036(4) 0.040(5) 0.035(5) -0.007(4) 0.000(4) 0.000(4)
C14 0.033(5) 0.061(6) 0.038(5) -0.015(5) 0.008(4) -0.006(5)
C15 0.027(4) 0.048(5) 0.035(5) 0.005(4) -0.009(4) -0.009(4)
C16 0.037(5) 0.063(6) 0.034(5) 0.002(5) 0.004(4) -0.017(5)
C17 0.051(6) 0.055(6) 0.044(6) 0.019(5) -0.005(5) -0.020(5)
C18 0.043(5) 0.039(5) 0.058(6) 0.011(5) -0.003(5) -0.010(4)
C19 0.030(4) 0.040(5) 0.045(5) 0.006(4) -0.002(4) -0.003(4)
C20 0.016(3) 0.045(5) 0.036(5) -0.005(4) -0.007(3) -0.013(3)
C21 0.031(4) 0.049(5) 0.033(4) 0.000(4) -0.007(3) -0.002(4)
C22 0.051(6) 0.046(6) 0.057(6) 0.008(5) -0.006(5) -0.004(5)
C23 0.054(6) 0.054(6) 0.056(6) -0.009(5) -0.007(5) -0.007(5)
C24 0.037(5) 0.076(8) 0.048(6) -0.016(5) -0.011(4) 0.005(5)
C25 0.063(7) 0.071(7) 0.049(6) -0.010(6) -0.015(5) 0.019(6)
C26 0.048(5) 0.043(5) 0.044(5) -0.009(4) -0.010(5) 0.011(4)
C27 0.058(6) 0.120(11) 0.074(8) -0.033(8) -0.037(6) 0.023(7)
C28 0.030(4) 0.039(5) 0.040(5) 0.002(4) -0.002(4) 0.003(4)
C29 0.040(5) 0.042(5) 0.050(6) 0.001(5) 0.001(4) 0.005(4)
C30 0.026(4) 0.062(6) 0.051(6) -0.013(5) -0.005(4) 0.000(4)
C31 0.023(4) 0.039(5) 0.067(7) -0.010(5) 0.010(4) 0.004(4)
C32 0.037(5) 0.046(5) 0.056(6) 0.002(5) 0.014(5) -0.005(4)
C33 0.047(5) 0.039(5) 0.037(5) -0.004(4) 0.001(4) -0.001(4)
C34 0.056(6) 0.059(6) 0.083(8) -0.019(6) 0.022(6) -0.015(5)
C35 0.097(11) 0.153(15) 0.083(10) -0.003(10) 0.006(8) -0.020(11)
Cl1 0.248(8) 0.179(6) 0.177(6) 0.074(5) -0.066(6) -0.040(5)
Cl2 0.182(6) 0.254(8) 0.205(7) -0.090(6) -0.060(5) -0.008(6)
Cl3 0.0587(14) 0.0551(15) 0.0559(15) -0.0072(13) 0.0160(13) 0.0021(13)
P1 0.0359(11) 0.0325(11) 0.0308(11) 0.0004(10) -0.0011(9) 0.0022(10)

loop_
_atom_type_symbol
_atom_type_description
_atom_type_scat_dispersion_real
_atom_type_scat_dispersion_imag
_atom_type_scat_source
C C 0.0033 0.0016 'International Tables Vol C Tables 4.2.6.8 and 6.1.1.4'
H H 0.0000 0.0000 'International Tables Vol C Tables 4.2.6.8 and 6.1.1.4'
P P 0.1023 0.0942 'International Tables Vol C Tables 4.2.6.8 and 6.1.1.4'
Cl Cl 0.1484 0.1585 'International Tables Vol C Tables 4.2.6.8 and 6.1.1.4'

loop_
_geom_angle_atom_site_label_1
_geom_angle_atom_site_label_2
_geom_angle_atom_site_label_3
_geom_angle
_geom_angle_site_symmetry_1
_geom_angle_site_symmetry_3
_geom_angle_publ_flag
C10 C1 C2 124.4(8) . . ?
C10 C1 P1 126.5(7) . . ?
C2 C1 P1 108.0(6) . . ?
C1 C2 C3 116.1(7) . . ?
C1 C2 C11 112.6(7) . . ?
C3 C2 C11 131.2(7) . . ?
C8 C3 C4 117.6(8) . . ?
C8 C3 C2 118.4(8) . . ?
C4 C3 C2 123.8(8) . . ?
C5 C4 C3 122.2(9) . . ?
C5 C4 H4 118.9 . . ?
C3 C4 H4 118.9 . . ?
C4 C5 C6 118.7(10) . . ?
C4 C5 H5 120.6 . . ?
C6 C5 H5 120.6 . . ?
C7 C6 C5 121.0(9) . . ?
C7 C6 H6 119.5 . . ?
C5 C6 H6 119.5 . . ?
C6 C7 C8 120.7(10) . . ?
C6 C7 H7 119.6 . . ?
C8 C7 H7 119.6 . . ?
C3 C8 C9 120.7(8) . . ?
C3 C8 C7 119.5(10) . . ?
C9 C8 C7 119.6(9) . . ?
C10 C9 C8 121.3(8) . . ?
C10 C9 H9 119.3 . . ?
C8 C9 H9 119.3 . . ?
C9 C10 C1 117.9(9) . . ?
C9 C10 H10 121.1 . . ?
C1 C10 H10 121.1 . . ?
C12 C11 C20 118.2(7) . . ?
C12 C11 C2 113.0(7) . . ?
C20 C11 C2 128.5(7) . . ?
C11 C12 C13 123.8(8) . . ?
C11 C12 P1 109.4(6) . . ?
C13 C12 P1 126.5(6) . . ?
C14 C13 C12 118.9(8) . . ?
C14 C13 H13 120.6 . . ?
C12 C13 H13 120.6 . . ?
C13 C14 C15 119.5(8) . . ?
C13 C14 H14 120.2 . . ?
C15 C14 H14 120.2 . . ?
C20 C15 C14 121.3(8) . . ?
C20 C15 C16 118.5(8) . . ?
C14 C15 C16 120.2(8) . . ?
C17 C16 C15 120.2(9) . . ?
C17 C16 H16 119.9 . . ?
C15 C16 H16 119.9 . . ?
C16 C17 C18 120.2(9) . . ?
C16 C17 H17 119.9 . . ?
C18 C17 H17 119.9 . . ?
C19 C18 C17 121.1(9) . . ?
C19 C18 H18 119.4 . . ?
C17 C18 H18 119.4 . . ?
C18 C19 C20 121.7(9) . . ?
C18 C19 H19 119.2 . . ?
C20 C19 H19 119.2 . . ?
C19 C20 C15 117.9(8) . . ?
C19 C20 C11 124.4(7) . . ?
C15 C20 C11 117.6(8) . . ?
C22 C21 C26 119.3(8) . . ?
C22 C21 P1 118.2(7) . . ?
C26 C21 P1 122.5(7) . . ?
C21 C22 C23 121.2(9) . . ?
C21 C22 H22 119.4 . . ?
C23 C22 H22 119.4 . . ?
C24 C23 C22 119.5(10) . . ?
C24 C23 H23 120.3 . . ?
C22 C23 H23 120.3 . . ?
C23 C24 C25 119.9(8) . . ?
C23 C24 C27 120.7(10) . . ?
C25 C24 C27 119.4(10) . . ?
C26 C25 C24 120.8(10) . . ?
C26 C25 H25 119.6 . . ?
C24 C25 H25 119.6 . . ?
C25 C26 C21 119.4(9) . . ?
C25 C26 H26 120.3 . . ?
C21 C26 H26 120.3 . . ?
C24 C27 H27A 109.5 . . ?
C24 C27 H27B 109.5 . . ?
H27A C27 H27B 109.5 . . ?
C24 C27 H27C 109.5 . . ?
H27A C27 H27C 109.5 . . ?
H27B C27 H27C 109.5 . . ?
C33 C28 C29 119.4(8) . . ?
C33 C28 P1 121.4(7) . . ?
C29 C28 P1 119.1(7) . . ?
C30 C29 C28 119.0(9) . . ?
C30 C29 H29 120.5 . . ?
C28 C29 H29 120.5 . . ?
C29 C30 C31 122.2(9) . . ?
C29 C30 H30 118.9 . . ?
C31 C30 H30 118.9 . . ?
C30 C31 C32 117.1(8) . . ?
C30 C31 C34 121.5(9) . . ?
C32 C31 C34 121.4(9) . . ?
C33 C32 C31 122.2(9) . . ?
C33 C32 H32 118.9 . . ?
C31 C32 H32 118.9 . . ?
C32 C33 C28 120.1(9) . . ?
C32 C33 H33 120.0 . . ?
C28 C33 H33 120.0 . . ?
C31 C34 H34A 109.5 . . ?
C31 C34 H34B 109.5 . . ?
H34A C34 H34B 109.5 . . ?
C31 C34 H34C 109.5 . . ?
H34A C34 H34C 109.5 . . ?
H34B C34 H34C 109.5 . . ?
Cl1 C35 Cl2 116.8(11) . . ?
Cl1 C35 H35A 108.1 . . ?
Cl2 C35 H35A 108.1 . . ?
Cl1 C35 H35B 108.1 . . ?
Cl2 C35 H35B 108.1 . . ?
H35A C35 H35B 107.3 . . ?
C28 P1 C1 108.9(4) . . ?
C28 P1 C12 114.5(4) . . ?
C1 P1 C12 94.6(4) . . ?
C28 P1 C21 114.0(4) . . ?
C1 P1 C21 112.3(4) . . ?
C12 P1 C21 111.0(4) . . ?

loop_
_geom_bond_atom_site_label_1
_geom_bond_atom_site_label_2
_geom_bond_distance
_geom_bond_site_symmetry_2
_geom_bond_publ_flag
C1 C10 1.371(12) . ?
C1 C2 1.415(11) . ?
C1 P1 1.778(9) . ?
C2 C3 1.434(11) . ?
C2 C11 1.503(11) . ?
C3 C8 1.404(12) . ?
C3 C4 1.409(12) . ?
C4 C5 1.352(12) . ?
C4 H4 0.9500 . ?
C5 C6 1.419(15) . ?
C5 H5 0.9500 . ?
C6 C7 1.331(15) . ?
C6 H6 0.9500 . ?
C7 C8 1.412(13) . ?
C7 H7 0.9500 . ?
C8 C9 1.406(14) . ?
C9 C10 1.358(13) . ?
C9 H9 0.9500 . ?
C10 H10 0.9500 . ?
C11 C12 1.386(11) . ?
C11 C20 1.427(11) . ?
C12 C13 1.396(11) . ?
C12 P1 1.781(8) . ?
C13 C14 1.368(12) . ?
C13 H13 0.9500 . ?
C14 C15 1.429(12) . ?
C14 H14 0.9500 . ?
C15 C20 1.422(11) . ?
C15 C16 1.430(12) . ?
C16 C17 1.376(13) . ?
C16 H16 0.9500 . ?
C17 C18 1.387(14) . ?
C17 H17 0.9500 . ?
C18 C19 1.338(12) . ?
C18 H18 0.9500 . ?
C19 C20 1.419(11) . ?
C19 H19 0.9500 . ?
C21 C22 1.360(13) . ?
C21 C26 1.389(12) . ?
C21 P1 1.788(8) . ?
C22 C23 1.386(13) . ?
C22 H22 0.9500 . ?
C23 C24 1.362(14) . ?
C23 H23 0.9500 . ?
C24 C25 1.376(14) . ?
C24 C27 1.534(12) . ?
C25 C26 1.374(13) . ?
C25 H25 0.9500 . ?
C26 H26 0.9500 . ?
C27 H27A 0.9800 . ?
C27 H27B 0.9800 . ?
C27 H27C 0.9800 . ?
C28 C33 1.381(12) . ?
C28 C29 1.404(12) . ?
C28 P1 1.763(9) . ?
C29 C30 1.375(13) . ?
C29 H29 0.9500 . ?
C30 C31 1.387(13) . ?
C30 H30 0.9500 . ?
C31 C32 1.389(13) . ?
C31 C34 1.499(13) . ?
C32 C33 1.364(12) . ?
C32 H32 0.9500 . ?
C33 H33 0.9500 . ?
C34 H34A 0.9800 . ?
C34 H34B 0.9800 . ?
C34 H34C 0.9800 . ?
C35 Cl1 1.656(17) . ?
C35 Cl2 1.658(16) . ?
C35 H35A 0.9900 . ?
C35 H35B 0.9900 . ?
